data_4115437
loop_
_publ_author_name
'G. Mugesh'
'Arunashree Panda'
'Harkesh B. Singh'
'Narayan S. Punekar'
'Ray J. Butcher'

_publ_section_title
;
 Glutathione Peroxidase-like Antioxidant Activity of Diaryl Diselenides: A
 Mechanistic Study
;
_journal_name_full 'Journal of the American Chemical Society'
_journal_page_first 839
_journal_page_last 850
_journal_paper_doi 10.1021/ja994467p
_journal_volume 123
_journal_year 2001
_chemical_formula_sum 'C22 H24 N2 O2 Se2'
_chemical_formula_weight 506.35
_chemical_name_systematic
; 
 ? 
;
_space_group_IT_number 148
_symmetry_cell_setting rhombohedral
_symmetry_space_group_name_Hall '-R 3'
_symmetry_space_group_name_H-M 'R -3 :H'
_atom_sites_solution_hydrogens geom
_atom_sites_solution_primary direct
_atom_sites_solution_secondary difmap
_audit_creation_method SHELXL
_cell_angle_alpha 90.00
_cell_angle_beta 90.00
_cell_angle_gamma 120.00
_cell_formula_units_Z 18
_cell_length_a 33.198(4)
_cell_length_b 33.198(4)
_cell_length_c 10.5639(15)
_cell_measurement_reflns_used 44
_cell_measurement_temperature 293(2)
_cell_measurement_theta_max 12.52
_cell_measurement_theta_min 4.90
_cell_volume 10083(2)
_computing_cell_refinement 'Siemens XSCANS'
_computing_data_collection 'Siemens XSCANS'
_computing_data_reduction 'Siemens SHELXTL'
_computing_molecular_graphics 'Siemens SHELXTL'
_computing_publication_material 'Siemens SHELXTL'
_computing_structure_refinement 'SHELXL-93 (Sheldrick, 1993)'
_computing_structure_solution 'SHELXS-86 (Sheldrick, 1990)'
_diffrn_ambient_temperature 293(2)
_diffrn_measurement_device 'Siemens P4'
_diffrn_measurement_method '\w scans'
_diffrn_radiation_monochromator graphite
_diffrn_radiation_source 'fine-focus sealed tube'
_diffrn_radiation_type MoK\a
_diffrn_radiation_wavelength 0.71073
_diffrn_reflns_av_R_equivalents 0.0373
_diffrn_reflns_av_sigmaI/netI 0.1062
_diffrn_reflns_limit_h_max 35
_diffrn_reflns_limit_h_min 0
_diffrn_reflns_limit_k_max 0
_diffrn_reflns_limit_k_min -43
_diffrn_reflns_limit_l_max 0
_diffrn_reflns_limit_l_min -13
_diffrn_reflns_number 5226
_diffrn_reflns_theta_max 28.00
_diffrn_reflns_theta_min 2.05
_diffrn_standards_interval_count 97
_diffrn_standards_number 3
_exptl_absorpt_coefficient_mu 3.319
_exptl_absorpt_correction_T_max 0.8355
_exptl_absorpt_correction_T_min 0.5084
_exptl_absorpt_correction_type empirical
_exptl_crystal_colour Colorless
_exptl_crystal_density_diffrn 1.501
_exptl_crystal_description Chunk
_exptl_crystal_F_000 4572
_exptl_crystal_size_max 0.44
_exptl_crystal_size_mid 0.76
_exptl_crystal_size_min 0.46
_refine_diff_density_max 0.678
_refine_diff_density_min -0.396
_refine_diff_density_rms 0.085
_refine_ls_extinction_method none
_refine_ls_goodness_of_fit_all 1.030
_refine_ls_goodness_of_fit_obs 1.113
_refine_ls_matrix_type full
_refine_ls_number_parameters 281
_refine_ls_number_reflns 4882
_refine_ls_number_restraints 0
_refine_ls_restrained_S_all 1.032
_refine_ls_restrained_S_obs 1.113
_refine_ls_R_factor_all 0.1336
_refine_ls_R_factor_obs 0.0500
_refine_ls_shift/esd_max 0.135
_refine_ls_shift/esd_mean 0.013
_refine_ls_structure_factor_coef Fsqd
_refine_ls_weighting_details 'w=1/[\s^2^(Fo^2^)+(0.0342P)^2^+4.3712P] where P=(Fo^2^+2Fc^2^)/3'
_refine_ls_weighting_scheme calc
_refine_ls_wR_factor_all 0.1092
_refine_ls_wR_factor_obs 0.0837
_reflns_number_observed 2587
_reflns_number_total 4884
_reflns_observed_criterion >2sigma(I)
_cod_data_source_file ja994467p_3.cif
_cod_data_source_block se2ox
_cod_depositor_comments
;
The following automatic conversions were performed:

'_refine_ls_weighting_scheme' value 'calc
w=1/[\s^2^(Fo^2^)+(0.0342P)^2^+4.3712P] where P=(Fo^2^+2Fc^2^)/3' was
changed to 'calc'. New tag '_refine_ls_weighting_details' was
created. The value of the new tag was set to
'w=1/[\s^2^(Fo^2^)+(0.0342P)^2^+4.3712P] where P=(Fo^2^+2Fc^2^)/3'.

Automatic conversion script
Id: cif_fix_values 3143 2015-03-26 13:38:13Z robertas 
;
_cod_original_cell_volume 10082.5(21)
_cod_original_sg_symbol_H-M 'R -3'
_cod_database_code 4115437

loop_
_symmetry_equiv_pos_as_xyz
'x, y, z'
'-y, x-y, z'
'-x+y, -x, z'
'x+2/3, y+1/3, z+1/3'
'-y+2/3, x-y+1/3, z+1/3'
'-x+y+2/3, -x+1/3, z+1/3'
'x+1/3, y+2/3, z+2/3'
'-y+1/3, x-y+2/3, z+2/3'
'-x+y+1/3, -x+2/3, z+2/3'
'-x, -y, -z'
'y, -x+y, -z'
'x-y, x, -z'
'-x+2/3, -y+1/3, -z+1/3'
'y+2/3, -x+y+1/3, -z+1/3'
'x-y+2/3, x+1/3, -z+1/3'
'-x+1/3, -y+2/3, -z+2/3'
'y+1/3, -x+y+2/3, -z+2/3'
'x-y+1/3, x+2/3, -z+2/3'

loop_
_atom_site_aniso_label
_atom_site_aniso_U_11
_atom_site_aniso_U_22
_atom_site_aniso_U_33
_atom_site_aniso_U_23
_atom_site_aniso_U_13
_atom_site_aniso_U_12
Se1 0.0394(3) 0.0438(3) 0.0457(3) 0.0103(3) 0.0071(3) 0.0243(3)
Se2 0.0590(4) 0.0580(4) 0.0403(3) -0.0035(3) -0.0054(3) 0.0410(3)
O1 0.066(3) 0.081(3) 0.097(3) 0.042(3) 0.022(2) 0.054(3)
O2 0.121(4) 0.108(4) 0.047(3) -0.007(2) -0.019(2) 0.096(3)
N1 0.052(3) 0.049(3) 0.061(3) 0.029(3) 0.011(3) 0.025(3)
N2 0.088(4) 0.080(4) 0.042(3) -0.005(3) -0.013(3) 0.065(3)
C11 0.044(3) 0.031(3) 0.029(3) 0.004(2) 0.010(2) 0.020(2)
C12 0.051(4) 0.045(3) 0.050(3) 0.013(3) 0.007(3) 0.026(3)
C13 0.058(4) 0.046(4) 0.070(4) 0.026(3) 0.017(3) 0.023(3)
C14 0.038(4) 0.059(4) 0.062(4) 0.008(3) 0.014(3) 0.011(3)
C15 0.038(3) 0.054(4) 0.050(3) 0.004(3) -0.002(3) 0.025(3)
C16 0.039(3) 0.035(3) 0.034(3) -0.001(2) 0.003(2) 0.019(3)
C17 0.049(4) 0.049(3) 0.033(3) 0.007(3) 0.006(3) 0.032(3)
C18 0.098(6) 0.095(6) 0.091(6) 0.047(5) 0.030(5) 0.070(5)
C19 0.066(4) 0.051(4) 0.071(4) 0.032(3) 0.016(4) 0.034(4)
C10A 0.153(11) 0.052(6) 0.135(10) 0.023(6) -0.015(8) 0.022(5)
C10B 0.092(6) 0.088(6) 0.101(6) 0.055(6) 0.042(5) 0.050(5)
C21 0.041(3) 0.044(3) 0.032(3) 0.006(2) 0.005(2) 0.023(3)
C22 0.053(4) 0.059(4) 0.038(3) 0.001(3) -0.001(3) 0.036(3)
C23 0.063(4) 0.074(5) 0.041(4) -0.001(3) -0.005(3) 0.037(4)
C24 0.076(5) 0.059(4) 0.051(4) -0.011(3) 0.003(3) 0.038(4)
C25 0.070(4) 0.057(4) 0.051(4) 0.001(3) 0.002(3) 0.043(4)
C26 0.043(3) 0.043(3) 0.042(3) 0.009(3) 0.005(3) 0.026(3)
C27 0.047(3) 0.048(3) 0.047(3) 0.012(3) 0.005(3) 0.031(3)
C28 0.088(6) 0.086(5) 0.057(4) -0.005(4) -0.016(4) 0.062(5)
C29 0.071(4) 0.072(4) 0.040(3) 0.004(3) -0.007(3) 0.050(4)
C20A 0.098(7) 0.197(12) 0.062(5) 0.042(6) 0.018(5) 0.093(9)
C20B 0.141(8) 0.097(6) 0.068(6) -0.014(5) -0.034(6) 0.063(7)

loop_
_atom_site_label
_atom_site_type_symbol
_atom_site_fract_x
_atom_site_fract_y
_atom_site_fract_z
_atom_site_U_iso_or_equiv
_atom_site_thermal_displace_type
_atom_site_occupancy
_atom_site_calc_flag
_atom_site_refinement_flags
Se1 Se 0.20149(2) 0.00844(2) 0.31616(5) 0.0414(2) Uani 1 d .
Se2 Se 0.22642(2) -0.03076(2) 0.45280(5) 0.0472(2) Uani 1 d .
O1 O 0.09673(14) 0.0492(2) 0.1846(4) 0.0739(13) Uani 1 d .
O2 O 0.2822(2) -0.1255(2) 0.5372(4) 0.0749(14) Uani 1 d .
N1 N 0.1679(2) 0.0581(2) 0.1773(4) 0.0543(13) Uani 1 d .
N2 N 0.2582(2) -0.0767(2) 0.5954(4) 0.0601(14) Uani 1 d .
C11 C 0.1347(2) -0.0256(2) 0.3393(4) 0.0344(12) Uani 1 d .
C12 C 0.1133(2) -0.0668(2) 0.4088(5) 0.0481(14) Uani 1 d .
H4A H 0.1314(2) -0.0785(2) 0.4409(5) 0.042(15) Uiso 1 calc R
C13 C 0.0666(2) -0.0904(2) 0.4311(6) 0.060(2) Uani 1 d .
H6A H 0.0533(2) -0.1180(2) 0.4768(6) 0.063(17) Uiso 1 calc R
C14 C 0.0392(2) -0.0734(2) 0.3860(5) 0.059(2) Uani 1 d .
H3A H 0.0075(2) -0.0889(2) 0.4037(5) 0.054(16) Uiso 1 calc R
C15 C 0.0588(2) -0.0329(2) 0.3139(5) 0.0467(14) Uani 1 d .
H12A H 0.0402(2) -0.0217(2) 0.2818(5) 0.066(18) Uiso 1 calc R
C16 C 0.1066(2) -0.0090(2) 0.2898(4) 0.0354(12) Uani 1 d .
C17 C 0.1267(2) 0.0342(2) 0.2153(5) 0.0401(13) Uani 1 d .
C18 C 0.1226(2) 0.0892(3) 0.1054(8) 0.085(2) Uani 1 d .
H9A H 0.1191(2) 0.1150(3) 0.1344(8) 0.131(32) Uiso 1 calc R
H9B H 0.1121(2) 0.0822(3) 0.0183(8) 0.092(26) Uiso 1 calc R
C19 C 0.1730(2) 0.1008(2) 0.1170(6) 0.061(2) Uani 1 d .
C10A C 0.1999(4) 0.1409(3) 0.2067(10) 0.126(4) Uani 1 d .
H18A H 0.2306(8) 0.1455(12) 0.2183(40) 0.111(36) Uiso 1 calc R
H18B H 0.1841(11) 0.1340(9) 0.2868(21) 0.228(66) Uiso 1 calc R
H18C H 0.2020(17) 0.1686(5) 0.1720(28) 0.147(34) Uiso 1 calc R
C10B C 0.1954(3) 0.1085(3) -0.0122(7) 0.091(3) Uani 1 d .
H21A H 0.2271(6) 0.1160(17) -0.0028(8) 0.149(38) Uiso 1 calc R
H21B H 0.1945(16) 0.1338(12) -0.0538(20) 0.107(25) Uiso 1 calc R
H21C H 0.1788(11) 0.0808(6) -0.0620(18) 0.146(41) Uiso 1 calc R
C21 C 0.2219(2) -0.0800(2) 0.3432(4) 0.0381(12) Uani 1 d .
C22 C 0.2007(2) -0.0884(2) 0.2265(5) 0.0465(14) Uani 1 d .
H15A H 0.1874(2) -0.0710(2) 0.2001(5) 0.061(18) Uiso 1 calc R
C23 C 0.1991(2) -0.1226(2) 0.1481(6) 0.058(2) Uani 1 d .
H7A H 0.1844(2) -0.1281(2) 0.0699(6) 0.080(21) Uiso 1 calc R
C24 C 0.2190(2) -0.1483(2) 0.1847(6) 0.060(2) Uani 1 d .
H8A H 0.2184(2) -0.1709(2) 0.1312(6) 0.073(20) Uiso 1 calc R
C25 C 0.2400(2) -0.1403(2) 0.3026(5) 0.054(2) Uani 1 d .
H11A H 0.2535(2) -0.1577(2) 0.3279(5) 0.068(18) Uiso 1 calc R
C26 C 0.2410(2) -0.1073(2) 0.3823(5) 0.0408(13) Uani 1 d .
C27 C 0.2605(2) -0.1014(2) 0.5096(5) 0.0439(13) Uani 1 d .
C28 C 0.3003(3) -0.1119(2) 0.6647(6) 0.068(2) Uani 1 d .
H5A H 0.3340(3) -0.0937(2) 0.6640(6) 0.068(19) Uiso 1 calc R
H5B H 0.2907(3) -0.1390(2) 0.7179(6) 0.065(18) Uiso 1 calc R
C29 C 0.2793(2) -0.0826(2) 0.7122(5) 0.055(2) Uani 1 d .
C20A C 0.2418(3) -0.1070(4) 0.8092(7) 0.110(3) Uani 1 d .
H19A H 0.2262(10) -0.0895(8) 0.8234(31) 0.162(42) Uiso 1 calc R
H19B H 0.2553(3) -0.1094(14) 0.8871(14) 0.099(25) Uiso 1 calc R
H19C H 0.2197(8) -0.1375(7) 0.7794(19) 0.096(31) Uiso 1 calc R
C20B C 0.3169(3) -0.0359(3) 0.7603(8) 0.100(3) Uani 1 d .
H20A H 0.3038(5) -0.0164(6) 0.7769(37) 0.148(39) Uiso 1 calc R
H20B H 0.3409(8) -0.0215(7) 0.6975(17) 0.166(46) Uiso 1 calc R
H20C H 0.3299(10) -0.0402(3) 0.8368(22) 0.054(17) Uiso 1 calc R

loop_
_atom_type_symbol
_atom_type_description
_atom_type_scat_dispersion_real
_atom_type_scat_dispersion_imag
_atom_type_scat_source
C C 0.0033 0.0016 'International Tables Vol C Tables 4.2.6.8 and 6.1.1.4'
H H 0.0000 0.0000 'International Tables Vol C Tables 4.2.6.8 and 6.1.1.4'
N N 0.0061 0.0033 'International Tables Vol C Tables 4.2.6.8 and 6.1.1.4'
O O 0.0106 0.0060 'International Tables Vol C Tables 4.2.6.8 and 6.1.1.4'
Se Se -0.0929 2.2259 'International Tables Vol C Tables 4.2.6.8 and 6.1.1.4'

loop_
_geom_angle_atom_site_label_1
_geom_angle_atom_site_label_2
_geom_angle_atom_site_label_3
_geom_angle
C11 Se1 Se2 102.57(14)
C21 Se2 Se1 101.46(14)
C17 O1 C18 105.7(4)
C27 O2 C28 106.0(4)
C17 N1 C19 108.0(5)
C27 N2 C29 109.2(5)
C12 C11 C16 118.1(5)
C12 C11 Se1 120.7(4)
C16 C11 Se1 121.2(3)
C13 C12 C11 122.1(5)
C12 C13 C14 119.9(5)
C13 C14 C15 120.0(5)
C14 C15 C16 120.0(5)
C15 C16 C11 119.9(5)
C15 C16 C17 119.0(5)
C11 C16 C17 121.1(4)
N1 C17 O1 117.3(5)
N1 C17 C16 127.4(5)
O1 C17 C16 115.3(5)
O1 C18 C19 105.1(5)
N1 C19 C10A 107.9(6)
N1 C19 C10B 111.1(5)
C10A C19 C10B 113.2(7)
N1 C19 C18 101.9(5)
C10A C19 C18 111.4(7)
C10B C19 C18 110.8(6)
C22 C21 C26 118.8(5)
C22 C21 Se2 121.4(4)
C26 C21 Se2 119.8(4)
C21 C22 C23 120.6(5)
C24 C23 C22 120.6(6)
C23 C24 C25 119.1(6)
C26 C25 C24 121.0(5)
C25 C26 C21 119.8(5)
C25 C26 C27 120.4(5)
C21 C26 C27 119.8(5)
N2 C27 O2 117.3(5)
N2 C27 C26 125.9(5)
O2 C27 C26 116.7(5)
O2 C28 C29 104.6(5)
N2 C29 C20A 108.8(5)
N2 C29 C20B 110.3(5)
C20A C29 C20B 111.2(7)
N2 C29 C28 101.9(5)
C20A C29 C28 113.6(6)
C20B C29 C28 110.7(6)

loop_
_geom_bond_atom_site_label_1
_geom_bond_atom_site_label_2
_geom_bond_distance
Se1 C11 1.937(5)
Se1 Se2 2.3536(8)
Se2 C21 1.946(5)
O1 C17 1.356(6)
O1 C18 1.436(7)
O2 C27 1.350(6)
O2 C28 1.452(6)
N1 C17 1.255(6)
N1 C19 1.486(6)
N2 C27 1.250(6)
N2 C29 1.479(6)
C11 C12 1.394(6)
C11 C16 1.398(6)
C12 C13 1.362(7)
C13 C14 1.375(8)
C14 C15 1.391(7)
C15 C16 1.398(7)
C16 C17 1.470(7)
C18 C19 1.522(8)
C19 C10A 1.508(10)
C19 C10B 1.513(8)
C21 C22 1.378(7)
C21 C26 1.404(6)
C22 C23 1.383(7)
C23 C24 1.370(8)
C24 C25 1.387(7)
C25 C26 1.370(7)
C26 C27 1.462(7)
C28 C29 1.538(8)
C29 C20A 1.499(8)
C29 C20B 1.513(9)

loop_
_geom_torsion_atom_site_label_1
_geom_torsion_atom_site_label_2
_geom_torsion_atom_site_label_3
_geom_torsion_atom_site_label_4
_geom_torsion
C11 Se1 Se2 C21 87.5(2)
Se2 Se1 C11 C12 -8.6(4)
Se2 Se1 C11 C16 169.7(3)
C16 C11 C12 C13 -1.2(8)
Se1 C11 C12 C13 177.2(4)
C11 C12 C13 C14 -0.9(9)
C12 C13 C14 C15 2.2(9)
C13 C14 C15 C16 -1.5(8)
C14 C15 C16 C11 -0.6(8)
C14 C15 C16 C17 -178.9(5)
C12 C11 C16 C15 1.9(7)
Se1 C11 C16 C15 -176.4(4)
C12 C11 C16 C17 -179.9(5)
Se1 C11 C16 C17 1.8(6)
C19 N1 C17 O1 5.9(7)
C19 N1 C17 C16 -174.6(5)
C18 O1 C17 N1 3.7(7)
C18 O1 C17 C16 -175.9(5)
C15 C16 C17 N1 -174.5(5)
C11 C16 C17 N1 7.3(8)
C15 C16 C17 O1 5.1(7)
C11 C16 C17 O1 -173.1(5)
C17 O1 C18 C19 -11.1(7)
C17 N1 C19 C10A 105.3(8)
C17 N1 C19 C10B -130.2(6)
C17 N1 C19 C18 -12.1(7)
O1 C18 C19 N1 13.8(7)
O1 C18 C19 C10A -101.0(7)
O1 C18 C19 C10B 132.1(6)
Se1 Se2 C21 C22 -9.7(4)
Se1 Se2 C21 C26 169.6(4)
C26 C21 C22 C23 -1.3(8)
Se2 C21 C22 C23 178.0(4)
C21 C22 C23 C24 -0.6(9)
C22 C23 C24 C25 1.2(9)
C23 C24 C25 C26 0.1(9)
C24 C25 C26 C21 -2.0(8)
C24 C25 C26 C27 175.9(5)
C22 C21 C26 C25 2.6(8)
Se2 C21 C26 C25 -176.7(4)
C22 C21 C26 C27 -175.3(5)
Se2 C21 C26 C27 5.4(6)
C29 N2 C27 O2 -2.7(7)
C29 N2 C27 C26 176.1(5)
C28 O2 C27 N2 -4.1(7)
C28 O2 C27 C26 177.0(5)
C25 C26 C27 N2 -170.6(6)
C21 C26 C27 N2 7.3(8)
C25 C26 C27 O2 8.2(8)
C21 C26 C27 O2 -174.0(5)
C27 O2 C28 C29 8.5(7)
C27 N2 C29 C20A -112.6(7)
C27 N2 C29 C20B 125.3(7)
C27 N2 C29 C28 7.7(7)
O2 C28 C29 N2 -9.6(7)
O2 C28 C29 C20A 107.3(7)
O2 C28 C29 C20B -126.8(6)

loop_
_cod_related_entry_id
_cod_related_entry_database
_cod_related_entry_code
1 ChemSpider 9389376
